data_7246926
loop_
_publ_author_name
'Zhang, Le-Tian'
'Fu, Zi-Xuan'
'Yin, Jia-Cheng'
'Liu, Ming'
'Zhang, Yin-Qiang'
'Lan, Lan'
'Li, Na'
'Bu, Xian-He'

_publ_section_title
;
 UV and X-ray dual-induced photochromism in a benzophenone-based
 metal--organic framework for inkless erasable printing
;
_journal_issue 28
_journal_name_full CrystEngComm
_journal_page_first 4019
_journal_page_last 4023
_journal_paper_doi 10.1039/D3CE00398A
_journal_volume 25
_journal_year 2023
_chemical_formula_moiety 'C37 H19 N O21 Zn4'
_chemical_formula_sum 'C37 H19 N O21 Zn4'
_chemical_formula_weight 1075.01
_space_group_crystal_system triclinic
_space_group_IT_number 1
_space_group_name_Hall 'P 1'
_space_group_name_H-M_alt 'P 1'
_atom_sites_solution_hydrogens geom
_atom_sites_solution_primary dual
_audit_creation_date 2021-09-23
_audit_creation_method
;
Olex2 1.5
(compiled 2021.08.20 svn.r13c46975 for OlexSys, GUI svn.r6396)
;
_audit_update_record
;
2023-04-18 deposited with the CCDC.	2023-06-13 downloaded from the CCDC.
;
_cell_angle_alpha 115.459(5)
_cell_angle_beta 93.033(4)
_cell_angle_gamma 91.808(4)
_cell_formula_units_Z 1
_cell_length_a 9.8670(5)
_cell_length_b 12.0062(7)
_cell_length_c 13.1276(6)
_cell_measurement_reflns_used 28574
_cell_measurement_temperature 293(2)
_cell_measurement_theta_max 151.62
_cell_measurement_theta_min 8.99
_cell_volume 1399.63(14)
_computing_molecular_graphics 'Olex2 1.5 (Dolomanov et al., 2009)'
_computing_publication_material 'Olex2 1.5 (Dolomanov et al., 2009)'
_computing_structure_refinement 'SHELXL 2018/3 (Sheldrick, 2015)'
_computing_structure_solution 'SHELXT 2018/2 (Sheldrick, 2018)'
_diffrn_ambient_temperature 293(2)
_diffrn_measured_fraction_theta_full 0.995
_diffrn_measured_fraction_theta_max 0.972
_diffrn_measurement_device_type 'multiwire proportional'
_diffrn_measurement_method 'phi and omega scans'
_diffrn_radiation_monochromator graphite
_diffrn_radiation_type CuK\a
_diffrn_radiation_wavelength 1.54178
_diffrn_reflns_av_R_equivalents 0.0389
_diffrn_reflns_av_unetI/netI 0.0379
_diffrn_reflns_Laue_measured_fraction_full 0.995
_diffrn_reflns_Laue_measured_fraction_max 0.972
_diffrn_reflns_limit_h_max 12
_diffrn_reflns_limit_h_min -12
_diffrn_reflns_limit_k_max 15
_diffrn_reflns_limit_k_min -15
_diffrn_reflns_limit_l_max 16
_diffrn_reflns_limit_l_min -16
_diffrn_reflns_number 28574
_diffrn_reflns_point_group_measured_fraction_full 0.961
_diffrn_reflns_point_group_measured_fraction_max 0.913
_diffrn_reflns_theta_full 67.679
_diffrn_reflns_theta_max 75.810
_diffrn_reflns_theta_min 4.495
_exptl_absorpt_coefficient_mu 2.505
_exptl_absorpt_correction_T_max 1.00000
_exptl_absorpt_correction_T_min 0.77240
_exptl_absorpt_correction_type multi-scan
_exptl_absorpt_process_details
;
CrysAlisPro 1.171.40.84a (Rigaku Oxford Diffraction, 2020)
Empirical absorption correction using spherical harmonics,
implemented in SCALE3 ABSPACK scaling algorithm.
;
_exptl_crystal_colour 'clear colourless'
_exptl_crystal_colour_lustre clear
_exptl_crystal_colour_primary colourless
_exptl_crystal_density_diffrn 1.275
_exptl_crystal_description block
_exptl_crystal_F_000 536
_exptl_crystal_size_max 0.04
_exptl_crystal_size_mid 0.03
_exptl_crystal_size_min 0.02
_refine_diff_density_max 0.788
_refine_diff_density_min -0.786
_refine_diff_density_rms 0.057
_refine_ls_abs_structure_details
;
 Refined as an inversion twin.
;
_refine_ls_abs_structure_Flack 0.36(3)
_refine_ls_extinction_method none
_refine_ls_goodness_of_fit_ref 1.063
_refine_ls_hydrogen_treatment constr
_refine_ls_matrix_type full
_refine_ls_number_parameters 571
_refine_ls_number_reflns 10641
_refine_ls_number_restraints 21
_refine_ls_restrained_S_all 1.098
_refine_ls_R_factor_all 0.0398
_refine_ls_R_factor_gt 0.0378
_refine_ls_shift/su_max 0.006
_refine_ls_shift/su_mean 0.000
_refine_ls_structure_factor_coef Fsqd
_refine_ls_weighting_details 'w=1/[\s^2^(Fo^2^)+(0.0776P)^2^+0.3306P] where P=(Fo^2^+2Fc^2^)/3'
_refine_ls_weighting_scheme calc
_refine_ls_wR_factor_gt 0.1062
_refine_ls_wR_factor_ref 0.1086
_reflns_Friedel_coverage 0.879
_reflns_Friedel_fraction_full 0.928
_reflns_Friedel_fraction_max 0.855
_reflns_number_gt 10392
_reflns_number_total 10641
_reflns_threshold_expression 'I > 2\s(I)'
_cod_data_source_file d3ce00398a2.cif
_cod_data_source_block 1
_cod_depositor_comments 'Adding full bibliography for 7246926--7246927.cif.'
_cod_database_code 7246926
_shelx_shelxl_version_number 2018/3
_shelx_space_group_comment
;
The symmetry employed for this shelxl refinement is uniquely defined
by the following loop, which should always be used as a source of
symmetry information in preference to the above space-group names.
They are only intended as comments.
;
_olex2_refinement_description
;
1. Twinned data refinement
 Scales: 0.64(3)
 0.36(3)
2. Fixed Uiso
 At 1.2 times of:
  All C(H) groups
 At 1.5 times of:
  All C(H,H,H) groups
3. Uiso/Uaniso restraints and constraints
Uanis(C36) \\sim Ueq, Uanis(O13) \\sim Ueq, Uanis(O8) \\sim Ueq: with sigma of
0.001 and sigma for terminal atoms of 0.002
4.a Aromatic/amide H refined with riding coordinates:
 C3(H3), C5(H5), C8(H8), C11(H11), C14(H14), C17(H17), C20(H20), C23(H23),
 C25(H25), C28(H28), C31(H31), C34(H34), C35(H35)
4.b Idealised Me refined as rotating group:
 C36(H36A,H36B,H36C), C37(H37A,H37B,H37C)
;
_smtbx_masks_void_probe_radius 1.2
_smtbx_masks_void_truncation_radius 1.2
_platon_squeeze_void_probe_radius 1.20
_olex2_submission_special_instructions 'No special instructions were received'

loop_
_space_group_symop_operation_xyz
'x, y, z'

loop_
_atom_site_label
_atom_site_type_symbol
_atom_site_fract_x
_atom_site_fract_y
_atom_site_fract_z
_atom_site_U_iso_or_equiv
_atom_site_adp_type
_atom_site_occupancy
_atom_site_site_symmetry_order
_atom_site_calc_flag
_atom_site_refinement_flags_posn
_atom_site_refinement_flags_adp
_atom_site_refinement_flags_occupancy
_atom_site_disorder_assembly
_atom_site_disorder_group
C1 C 1.3456(5) 0.9013(5) 0.0897(5) 0.0344(10) Uani 1 1 d . . . . .
C2 C 1.2156(5) 0.8666(5) 0.1270(4) 0.0327(10) Uani 1 1 d . . . . .
C3 C 1.2168(5) 0.8554(5) 0.2283(4) 0.0332(10) Uani 1 1 d . . . . .
H3 H 1.298909 0.864939 0.270175 0.040 Uiso 1 1 calc R U . . .
C4 C 1.0977(5) 0.8301(5) 0.2674(4) 0.0328(9) Uani 1 1 d . . . . .
C5 C 0.9736(5) 0.8190(5) 0.2056(4) 0.0327(9) Uani 1 1 d . . . . .
H5 H 0.892694 0.804841 0.232670 0.039 Uiso 1 1 calc R U . . .
C6 C 0.9715(4) 0.8290(4) 0.1037(4) 0.0309(9) Uani 1 1 d . . . . .
C7 C 0.8395(5) 0.8153(4) 0.0357(4) 0.0312(9) Uani 1 1 d . . . . .
C8 C 1.0914(5) 0.8510(5) 0.0634(4) 0.0330(10) Uani 1 1 d . . . . .
H8 H 1.089828 0.855422 -0.005625 0.040 Uiso 1 1 calc R U . . .
C9 C 1.1054(5) 0.8180(5) 0.3757(4) 0.0367(11) Uani 1 1 d . . . . .
C10 C 0.9950(5) 0.7431(5) 0.3962(4) 0.0367(11) Uani 1 1 d . . . . .
C11 C 0.9523(6) 0.7837(5) 0.5058(4) 0.0399(12) Uani 1 1 d . . . . .
H11 H 0.986135 0.859508 0.562351 0.048 Uiso 1 1 calc R U . . .
C12 C 0.8590(6) 0.7107(5) 0.5303(5) 0.0409(11) Uani 1 1 d . . . . .
C13 C 0.8148(7) 0.7543(5) 0.6482(5) 0.0456(13) Uani 1 1 d . . . . .
C14 C 0.8072(6) 0.5983(5) 0.4452(5) 0.0402(11) Uani 1 1 d . . . . .
H14 H 0.744083 0.550361 0.461640 0.048 Uiso 1 1 calc R U . . .
C15 C 0.8483(5) 0.5563(5) 0.3355(4) 0.0357(10) Uani 1 1 d . . . . .
C16 C 0.7923(6) 0.4368(5) 0.2441(4) 0.0392(11) Uani 1 1 d . . . . .
C17 C 0.9440(5) 0.6299(5) 0.3112(4) 0.0370(10) Uani 1 1 d . . . . .
H17 H 0.972873 0.602748 0.238483 0.044 Uiso 1 1 calc R U . . .
C18 C 0.5183(6) 0.5240(6) 0.7730(6) 0.0487(14) Uani 1 1 d . . . . .
C19 C 0.4553(6) 0.4067(5) 0.7701(5) 0.0395(11) Uani 1 1 d . . . . .
C20 C 0.4976(5) 0.3608(5) 0.8467(5) 0.0373(11) Uani 1 1 d . . . . .
H20 H 0.567863 0.402808 0.901446 0.045 Uiso 1 1 calc R U . . .
C21 C 0.4358(5) 0.2527(5) 0.8424(4) 0.0340(10) Uani 1 1 d . . . . .
C22 C 0.4779(5) 0.2036(5) 0.9252(4) 0.0327(10) Uani 1 1 d . . . . .
C23 C 0.3328(5) 0.1887(5) 0.7586(5) 0.0362(10) Uani 1 1 d . . . . .
H23 H 0.292163 0.115732 0.754396 0.043 Uiso 1 1 calc R U . . .
C24 C 0.2904(5) 0.2334(5) 0.6808(4) 0.0375(11) Uani 1 1 d . . . . .
C25 C 0.3523(5) 0.3429(5) 0.6879(5) 0.0373(11) Uani 1 1 d . . . . .
H25 H 0.323771 0.373363 0.636571 0.045 Uiso 1 1 calc R U . . .
C26 C 0.1746(5) 0.1674(6) 0.5959(5) 0.0404(11) Uani 1 1 d . . . . .
C27 C 0.1757(5) 0.1666(5) 0.4816(4) 0.0344(10) Uani 1 1 d . . . . .
C28 C 0.0533(5) 0.1457(5) 0.4161(5) 0.0362(10) Uani 1 1 d . . . . .
H28 H -0.026987 0.131775 0.444065 0.043 Uiso 1 1 calc R U . . .
C29 C 0.0491(5) 0.1451(5) 0.3102(4) 0.0328(10) Uani 1 1 d . . . . .
C30 C -0.0848(4) 0.1149(4) 0.2401(4) 0.0303(9) Uani 1 1 d . . . . .
C31 C 0.1668(5) 0.1662(5) 0.2696(5) 0.0362(10) Uani 1 1 d . . . . .
H31 H 0.163336 0.171773 0.201024 0.043 Uiso 1 1 calc R U . . .
C32 C 0.2920(4) 0.1795(5) 0.3288(4) 0.0330(10) Uani 1 1 d . . . . .
C33 C 0.4225(4) 0.1905(5) 0.2781(4) 0.0339(10) Uani 1 1 d . . . . .
C34 C 0.2969(5) 0.1775(5) 0.4342(5) 0.0358(10) Uani 1 1 d . . . . .
H34 H 0.380268 0.183296 0.473156 0.043 Uiso 1 1 calc R U . . .
C35 C -0.3292(9) 0.0029(8) 0.4275(6) 0.0662(19) Uani 1 1 d . . . . .
H35 H -0.270455 0.070024 0.438972 0.079 Uiso 1 1 calc R U . . .
C36 C -0.4504(18) -0.1058(16) 0.5094(16) 0.136(5) Uani 1 1 d . U . . .
H36A H -0.541928 -0.086883 0.497094 0.204 Uiso 1 1 calc R U . . .
H36B H -0.441041 -0.113671 0.579095 0.204 Uiso 1 1 calc R U . . .
H36C H -0.430255 -0.182098 0.447993 0.204 Uiso 1 1 calc R U . . .
C37 C -0.2966(19) 0.0705(19) 0.6293(9) 0.156(7) Uani 1 1 d . . . . .
H37A H -0.221731 0.118748 0.621591 0.234 Uiso 1 1 calc R U . . .
H37B H -0.264072 0.021492 0.665983 0.234 Uiso 1 1 calc R U . . .
H37C H -0.362110 0.124657 0.673770 0.234 Uiso 1 1 calc R U . . .
N1 N -0.3616(7) -0.0123(9) 0.5149(6) 0.078(2) Uani 1 1 d . . . . .
O1 O 1.3375(4) 0.9258(4) 0.0052(4) 0.0497(10) Uani 1 1 d . . . . .
O2 O 1.4525(3) 0.9050(4) 0.1459(4) 0.0467(10) Uani 1 1 d . . . . .
O3 O 0.8493(4) 0.7796(4) -0.0690(3) 0.0471(9) Uani 1 1 d . . . . .
O4 O 0.7308(3) 0.8394(4) 0.0834(3) 0.0385(8) Uani 1 1 d . . . . .
O5 O 1.1995(4) 0.8679(5) 0.4464(4) 0.0547(11) Uani 1 1 d . . . . .
O6 O 0.8424(6) 0.3893(5) 0.1527(4) 0.0676(15) Uani 1 1 d . . . . .
O7 O 0.6856(5) 0.3893(4) 0.2661(4) 0.0524(10) Uani 1 1 d . . . . .
O8 O 0.8255(8) 0.8638(6) 0.7133(6) 0.0856(17) Uani 1 1 d . U . . .
O9 O 0.7630(4) 0.6716(4) 0.6721(3) 0.0456(9) Uani 1 1 d . . . . .
O10 O 0.5709(5) 0.8506(4) 0.8315(4) 0.0509(10) Uani 1 1 d . . . . .
O11 O 0.6414(3) 1.0735(3) 1.0862(3) 0.0290(6) Uani 1 1 d . . . . .
O12 O 0.6209(5) 0.5738(4) 0.8397(4) 0.0536(11) Uani 1 1 d . . . . .
O13 O 0.4731(7) 0.5640(6) 0.7088(6) 0.0843(17) Uani 1 1 d . U . . .
O14 O 0.5470(4) 0.2771(4) 1.0139(3) 0.0424(9) Uani 1 1 d . . . . .
O15 O 0.4403(4) 0.0942(4) 0.9024(3) 0.0446(9) Uani 1 1 d . . . . .
O16 O 0.0797(4) 0.1189(5) 0.6201(4) 0.0611(13) Uani 1 1 d . . . . .
O17 O -0.1841(3) 0.0911(4) 0.2837(3) 0.0391(8) Uani 1 1 d . . . . .
O18 O -0.0868(4) 0.1098(4) 0.1425(3) 0.0429(9) Uani 1 1 d . . . . .
O19 O 0.5293(4) 0.1644(4) 0.3128(3) 0.0462(9) Uani 1 1 d . . . . .
O20 O 0.4122(4) 0.2282(4) 0.2012(4) 0.0440(9) Uani 1 1 d . . . . .
O21 O -0.3721(5) -0.0668(5) 0.3291(4) 0.0585(12) Uani 1 1 d . . . . .
Zn1 Zn 0.50674(5) 0.97700(5) 0.96068(5) 0.02942(14) Uani 1 1 d . . . . .
Zn2 Zn 0.68958(6) 0.72037(5) 0.82069(5) 0.03191(15) Uani 1 1 d . . . . .
Zn3 Zn 0.59288(5) 0.24762(5) 0.15037(5) 0.03060(15) Uani 1 1 d . . . . .
Zn4 Zn -0.36016(6) -0.00384(6) 0.20503(5) 0.03426(16) Uani 1 1 d . . . . .

loop_
_atom_site_aniso_label
_atom_site_aniso_U_11
_atom_site_aniso_U_22
_atom_site_aniso_U_33
_atom_site_aniso_U_23
_atom_site_aniso_U_13
_atom_site_aniso_U_12
C1 0.025(2) 0.043(3) 0.040(3) 0.023(2) -0.0021(18) -0.0079(17)
C2 0.023(2) 0.049(3) 0.036(3) 0.028(2) -0.0012(17) -0.0097(17)
C3 0.025(2) 0.047(3) 0.035(3) 0.027(2) -0.0069(17) -0.0132(18)
C4 0.033(2) 0.042(2) 0.027(2) 0.020(2) -0.0032(18) -0.0065(18)
C5 0.027(2) 0.043(2) 0.029(2) 0.017(2) -0.0016(17) -0.0080(17)
C6 0.025(2) 0.038(2) 0.034(3) 0.020(2) -0.0026(17) -0.0068(16)
C7 0.027(2) 0.038(2) 0.032(3) 0.020(2) -0.0019(17) -0.0082(17)
C8 0.027(2) 0.047(3) 0.031(2) 0.024(2) -0.0066(17) -0.0129(18)
C9 0.037(2) 0.046(3) 0.029(3) 0.020(2) -0.0084(19) -0.017(2)
C10 0.036(2) 0.051(3) 0.027(2) 0.022(2) -0.0063(19) -0.015(2)
C11 0.051(3) 0.047(3) 0.023(3) 0.019(2) -0.004(2) -0.022(2)
C12 0.052(3) 0.038(2) 0.029(3) 0.012(2) 0.005(2) -0.015(2)
C13 0.064(4) 0.041(3) 0.029(3) 0.013(2) 0.009(2) -0.016(2)
C14 0.046(3) 0.045(3) 0.028(3) 0.016(2) 0.000(2) -0.018(2)
C15 0.037(2) 0.044(3) 0.028(3) 0.019(2) -0.0033(19) -0.012(2)
C16 0.045(3) 0.042(3) 0.028(3) 0.015(2) -0.003(2) -0.008(2)
C17 0.041(3) 0.047(3) 0.024(2) 0.018(2) -0.0029(19) -0.013(2)
C18 0.052(3) 0.051(3) 0.053(4) 0.035(3) -0.014(3) -0.014(2)
C19 0.041(3) 0.044(3) 0.039(3) 0.024(2) -0.004(2) -0.009(2)
C20 0.037(2) 0.047(3) 0.037(3) 0.028(2) -0.006(2) -0.010(2)
C21 0.034(2) 0.040(2) 0.033(3) 0.021(2) -0.0023(18) -0.0060(18)
C22 0.032(2) 0.041(2) 0.032(3) 0.024(2) -0.0033(18) -0.0070(18)
C23 0.034(2) 0.044(3) 0.037(3) 0.027(2) -0.0091(19) -0.0112(19)
C24 0.038(2) 0.051(3) 0.028(3) 0.023(2) -0.0073(19) -0.011(2)
C25 0.040(2) 0.047(3) 0.033(3) 0.028(2) -0.009(2) -0.008(2)
C26 0.037(2) 0.056(3) 0.034(3) 0.027(3) -0.006(2) -0.010(2)
C27 0.028(2) 0.053(3) 0.026(2) 0.022(2) -0.0054(17) -0.0120(19)
C28 0.029(2) 0.053(3) 0.032(3) 0.024(2) -0.0004(18) -0.0085(19)
C29 0.026(2) 0.049(3) 0.026(2) 0.020(2) -0.0076(17) -0.0090(18)
C30 0.0216(19) 0.039(2) 0.029(2) 0.015(2) -0.0061(16) -0.0068(16)
C31 0.028(2) 0.053(3) 0.033(3) 0.024(2) -0.0042(19) -0.0083(19)
C32 0.023(2) 0.047(3) 0.031(3) 0.020(2) -0.0030(17) -0.0109(17)
C33 0.024(2) 0.045(3) 0.027(2) 0.012(2) -0.0057(17) -0.0082(17)
C34 0.023(2) 0.051(3) 0.038(3) 0.025(2) -0.0085(18) -0.0068(18)
C35 0.074(5) 0.088(5) 0.045(4) 0.039(4) -0.003(3) -0.011(4)
C36 0.138(6) 0.142(6) 0.132(6) 0.064(3) 0.012(3) 0.001(3)
C37 0.184(17) 0.23(2) 0.039(5) 0.050(8) -0.008(7) -0.021(14)
N1 0.069(4) 0.128(6) 0.050(4) 0.052(4) 0.006(3) -0.009(4)
O1 0.0306(17) 0.082(3) 0.055(3) 0.049(2) -0.0045(16) -0.0163(17)
O2 0.0203(15) 0.077(3) 0.058(3) 0.046(2) -0.0046(15) -0.0116(15)
O3 0.0329(17) 0.074(3) 0.037(2) 0.028(2) -0.0024(15) -0.0112(17)
O4 0.0219(15) 0.055(2) 0.038(2) 0.0211(17) -0.0010(13) -0.0072(13)
O5 0.048(2) 0.085(3) 0.042(2) 0.042(2) -0.0196(18) -0.031(2)
O6 0.078(3) 0.063(3) 0.037(3) -0.001(2) 0.016(2) -0.024(2)
O7 0.058(2) 0.056(2) 0.036(2) 0.0159(19) -0.0035(18) -0.0234(19)
O8 0.112(3) 0.077(3) 0.074(3) 0.038(2) 0.023(2) -0.017(2)
O9 0.060(2) 0.049(2) 0.030(2) 0.0182(17) 0.0148(17) -0.0096(17)
O10 0.058(2) 0.056(2) 0.039(2) 0.0215(19) -0.0036(18) 0.0067(19)
O11 0.0247(14) 0.0379(16) 0.0272(16) 0.0174(14) -0.0003(12) -0.0048(12)
O12 0.056(2) 0.050(2) 0.061(3) 0.033(2) -0.012(2) -0.0197(18)
O13 0.097(3) 0.080(2) 0.091(3) 0.055(2) -0.011(2) -0.011(2)
O14 0.055(2) 0.045(2) 0.0296(19) 0.0221(17) -0.0156(16) -0.0155(16)
O15 0.053(2) 0.044(2) 0.044(2) 0.0287(18) -0.0162(17) -0.0121(16)
O16 0.044(2) 0.108(4) 0.046(2) 0.052(3) -0.0158(18) -0.039(2)
O17 0.0244(15) 0.068(2) 0.0279(18) 0.0254(17) -0.0060(12) -0.0111(14)
O18 0.0312(17) 0.075(3) 0.0313(19) 0.0337(19) -0.0068(14) -0.0086(16)
O19 0.0231(16) 0.076(3) 0.038(2) 0.024(2) 0.0009(14) 0.0001(16)
O20 0.0318(17) 0.065(2) 0.045(2) 0.033(2) 0.0016(15) -0.0087(15)
O21 0.064(3) 0.079(3) 0.047(3) 0.044(3) -0.006(2) -0.020(2)
Zn1 0.0292(3) 0.0369(3) 0.0259(3) 0.0183(3) -0.0029(2) -0.0081(2)
Zn2 0.0332(3) 0.0393(3) 0.0258(3) 0.0176(3) -0.0024(2) -0.0065(2)
Zn3 0.0299(3) 0.0383(3) 0.0246(3) 0.0160(3) -0.0039(2) -0.0103(2)
Zn4 0.0230(3) 0.0553(4) 0.0334(4) 0.0292(3) -0.0055(2) -0.0095(2)

loop_
_atom_type_symbol
_atom_type_description
_atom_type_scat_dispersion_real
_atom_type_scat_dispersion_imag
_atom_type_scat_source
C C 0.0181 0.0091 'International Tables Vol C Tables 4.2.6.8 and 6.1.1.4'
H H 0.0000 0.0000 'International Tables Vol C Tables 4.2.6.8 and 6.1.1.4'
N N 0.0311 0.0180 'International Tables Vol C Tables 4.2.6.8 and 6.1.1.4'
O O 0.0492 0.0322 'International Tables Vol C Tables 4.2.6.8 and 6.1.1.4'
Zn Zn -1.5491 0.6778 'International Tables Vol C Tables 4.2.6.8 and 6.1.1.4'

loop_
_geom_angle_atom_site_label_1
_geom_angle_atom_site_label_2
_geom_angle_atom_site_label_3
_geom_angle
_geom_angle_site_symmetry_1
_geom_angle_site_symmetry_3
_geom_angle_publ_flag
O1 C1 C2 117.8(4) . . ?
O2 C1 C2 116.9(5) . . ?
O2 C1 O1 125.3(4) . . ?
C3 C2 C1 119.8(4) . . ?
C3 C2 C8 119.3(4) . . ?
C8 C2 C1 120.8(4) . . ?
C2 C3 H3 119.5 . . ?
C4 C3 C2 121.0(4) . . ?
C4 C3 H3 119.5 . . ?
C3 C4 C5 119.4(4) . . ?
C3 C4 C9 118.6(4) . . ?
C5 C4 C9 122.0(4) . . ?
C4 C5 H5 120.0 . . ?
C6 C5 C4 120.0(4) . . ?
C6 C5 H5 120.0 . . ?
C5 C6 C7 120.6(4) . . ?
C8 C6 C5 120.3(4) . . ?
C8 C6 C7 119.2(4) . . ?
O3 C7 C6 115.0(4) . . ?
O4 C7 C6 120.2(4) . . ?
O4 C7 O3 124.8(5) . . ?
C2 C8 H8 120.0 . . ?
C6 C8 C2 120.0(4) . . ?
C6 C8 H8 120.0 . . ?
C4 C9 C10 118.8(4) . . ?
O5 C9 C4 120.7(4) . . ?
O5 C9 C10 120.4(5) . . ?
C11 C10 C9 118.5(5) . . ?
C17 C10 C9 121.1(5) . . ?
C17 C10 C11 120.1(4) . . ?
C10 C11 H11 120.0 . . ?
C12 C11 C10 120.1(5) . . ?
C12 C11 H11 120.0 . . ?
C11 C12 C13 119.7(5) . . ?
C14 C12 C11 119.7(5) . . ?
C14 C12 C13 120.5(5) . . ?
O8 C13 C12 120.4(5) . . ?
O8 C13 O9 123.8(6) . . ?
O9 C13 C12 115.7(5) . . ?
C12 C14 H14 119.5 . . ?
C12 C14 C15 121.1(5) . . ?
C15 C14 H14 119.5 . . ?
C14 C15 C16 121.2(4) . . ?
C14 C15 C17 119.1(5) . . ?
C17 C15 C16 119.7(5) . . ?
O6 C16 C15 121.8(5) . . ?
O6 C16 O7 122.6(5) . . ?
O7 C16 C15 115.5(5) . . ?
C10 C17 C15 119.9(5) . . ?
C10 C17 H17 120.1 . . ?
C15 C17 H17 120.1 . . ?
O12 C18 C19 117.8(5) . . ?
O13 C18 C19 119.9(6) . . ?
O13 C18 O12 122.2(6) . . ?
C20 C19 C18 122.3(5) . . ?
C25 C19 C18 118.3(5) . . ?
C25 C19 C20 119.3(5) . . ?
C19 C20 H20 119.6 . . ?
C19 C20 C21 120.8(5) . . ?
C21 C20 H20 119.6 . . ?
C20 C21 C22 121.5(4) . . ?
C23 C21 C20 119.3(5) . . ?
C23 C21 C22 119.1(4) . . ?
O14 C22 C21 116.7(4) . . ?
O15 C22 C21 117.8(4) . . ?
O15 C22 O14 125.5(4) . . ?
C21 C23 H23 119.8 . . ?
C21 C23 C24 120.3(5) . . ?
C24 C23 H23 119.8 . . ?
C23 C24 C25 119.3(5) . . ?
C23 C24 C26 119.5(5) . . ?
C25 C24 C26 121.1(5) . . ?
C19 C25 C24 120.9(5) . . ?
C19 C25 H25 119.5 . . ?
C24 C25 H25 119.5 . . ?
C24 C26 C27 118.5(4) . . ?
O16 C26 C24 120.7(5) . . ?
O16 C26 C27 120.8(5) . . ?
C28 C27 C26 119.2(4) . . ?
C28 C27 C34 118.4(4) . . ?
C34 C27 C26 122.3(4) . . ?
C27 C28 H28 119.4 . . ?
C29 C28 C27 121.3(4) . . ?
C29 C28 H28 119.4 . . ?
C28 C29 C30 119.1(4) . . ?
C31 C29 C28 119.3(4) . . ?
C31 C29 C30 121.5(4) . . ?
O17 C30 C29 115.7(4) . . ?
O17 C30 O18 125.4(4) . . ?
O18 C30 C29 118.8(4) . . ?
C29 C31 H31 119.4 . . ?
C29 C31 C32 121.2(5) . . ?
C32 C31 H31 119.4 . . ?
C31 C32 C33 120.8(4) . . ?
C31 C32 C34 119.4(4) . . ?
C34 C32 C33 119.7(4) . . ?
O19 C33 C32 119.4(5) . . ?
O19 C33 O20 124.8(5) . . ?
O20 C33 C32 115.8(4) . . ?
C27 C34 H34 120.0 . . ?
C32 C34 C27 120.0(4) . . ?
C32 C34 H34 120.0 . . ?
N1 C35 H35 118.1 . . ?
O21 C35 H35 118.1 . . ?
O21 C35 N1 123.7(8) . . ?
H36A C36 H36B 109.5 . . ?
H36A C36 H36C 109.5 . . ?
H36B C36 H36C 109.5 . . ?
N1 C36 H36A 109.5 . . ?
N1 C36 H36B 109.5 . . ?
N1 C36 H36C 109.5 . . ?
H37A C37 H37B 109.5 . . ?
H37A C37 H37C 109.5 . . ?
H37B C37 H37C 109.5 . . ?
N1 C37 H37A 109.5 . . ?
N1 C37 H37B 109.5 . . ?
N1 C37 H37C 109.5 . . ?
C35 N1 C36 123.7(10) . . ?
C35 N1 C37 120.0(10) . . ?
C36 N1 C37 116.3(11) . . ?
C1 O1 Zn1 117.5(3) . 1_654 ?
C1 O2 Zn4 143.6(4) . 1_765 ?
C7 O3 Zn2 122.3(3) . 1_554 ?
C7 O4 Zn4 138.3(3) . 1_665 ?
C16 O7 Zn3 119.3(4) . . ?
C13 O9 Zn2 119.0(4) . . ?
Zn1 O10 Zn2 129.4(2) . . ?
Zn1 O11 Zn3 107.82(15) . 1_566 ?
Zn1 O11 Zn4 107.91(14) . 1_666 ?
Zn3 O11 Zn4 113.19(16) 1_566 1_666 ?
C18 O12 Zn2 109.7(4) . . ?
C22 O14 Zn3 125.9(3) . 1_556 ?
C22 O15 Zn1 132.0(3) . 1_545 ?
C30 O17 Zn4 127.8(3) . . ?
C33 O19 Zn4 122.0(4) . 1_655 ?
C33 O20 Zn3 110.9(3) . . ?
C35 O21 Zn4 118.8(5) . . ?
O1 Zn1 O15 101.26(18) 1_456 1_565 ?
O10 Zn1 O1 112.6(2) . 1_456 ?
O10 Zn1 O11 117.17(17) . . ?
O10 Zn1 O15 102.68(18) . 1_565 ?
O11 Zn1 O1 115.08(16) . 1_456 ?
O11 Zn1 O15 105.53(15) . 1_565 ?
O3 Zn2 O12 101.87(19) 1_556 . ?
O9 Zn2 O3 105.25(17) . 1_556 ?
O9 Zn2 O12 111.20(19) . . ?
O10 Zn2 O3 113.3(2) . 1_556 ?
O10 Zn2 O9 103.28(19) . . ?
O10 Zn2 O12 121.1(2) . . ?
O7 Zn3 O11 129.62(18) . 1_544 ?
O7 Zn3 O14 110.37(18) . 1_554 ?
O7 Zn3 O20 107.70(19) . . ?
O11 Zn3 O14 103.74(15) 1_544 1_554 ?
O11 Zn3 O20 99.17(16) 1_544 . ?
O20 Zn3 O14 102.98(17) . 1_554 ?
O2 Zn4 O4 89.19(16) 1_345 1_445 ?
O2 Zn4 O11 94.68(14) 1_345 1_444 ?
O2 Zn4 O19 87.28(16) 1_345 1_455 ?
O2 Zn4 O21 84.57(17) 1_345 . ?
O4 Zn4 O19 172.02(15) 1_445 1_455 ?
O11 Zn4 O4 87.70(14) 1_444 1_445 ?
O11 Zn4 O19 85.46(14) 1_444 1_455 ?
O17 Zn4 O2 172.40(16) . 1_345 ?
O17 Zn4 O4 95.97(15) . 1_445 ?
O17 Zn4 O11 91.11(14) . 1_444 ?
O17 Zn4 O19 88.28(16) . 1_455 ?
O17 Zn4 O21 89.23(17) . . ?
O21 Zn4 O4 97.21(19) . 1_445 ?
O21 Zn4 O11 175.01(19) . 1_444 ?
O21 Zn4 O19 89.58(19) . 1_455 ?

loop_
_geom_bond_atom_site_label_1
_geom_bond_atom_site_label_2
_geom_bond_distance
_geom_bond_site_symmetry_2
_geom_bond_publ_flag
C1 C2 1.505(6) . ?
C1 O1 1.263(7) . ?
C1 O2 1.243(6) . ?
C2 C3 1.393(7) . ?
C2 C8 1.405(6) . ?
C3 H3 0.9300 . ?
C3 C4 1.383(7) . ?
C4 C5 1.403(7) . ?
C4 C9 1.487(7) . ?
C5 H5 0.9300 . ?
C5 C6 1.393(7) . ?
C6 C7 1.502(6) . ?
C6 C8 1.384(6) . ?
C7 O3 1.262(6) . ?
C7 O4 1.249(6) . ?
C8 H8 0.9300 . ?
C9 C10 1.498(6) . ?
C9 O5 1.216(7) . ?
C10 C11 1.400(7) . ?
C10 C17 1.393(8) . ?
C11 H11 0.9300 . ?
C11 C12 1.393(7) . ?
C12 C13 1.499(7) . ?
C12 C14 1.389(8) . ?
C13 O8 1.219(9) . ?
C13 O9 1.265(7) . ?
C14 H14 0.9300 . ?
C14 C15 1.394(7) . ?
C15 C16 1.484(7) . ?
C15 C17 1.413(7) . ?
C16 O6 1.225(7) . ?
C16 O7 1.285(7) . ?
C17 H17 0.9300 . ?
C18 C19 1.505(7) . ?
C18 O12 1.251(8) . ?
C18 O13 1.209(9) . ?
C19 C20 1.391(7) . ?
C19 C25 1.382(7) . ?
C20 H20 0.9300 . ?
C20 C21 1.394(7) . ?
C21 C22 1.490(6) . ?
C21 C23 1.393(7) . ?
C22 O14 1.262(6) . ?
C22 O15 1.253(6) . ?
C23 H23 0.9300 . ?
C23 C24 1.395(7) . ?
C24 C25 1.396(7) . ?
C24 C26 1.492(7) . ?
C25 H25 0.9300 . ?
C26 C27 1.496(7) . ?
C26 O16 1.215(7) . ?
C27 C28 1.395(7) . ?
C27 C34 1.405(7) . ?
C28 H28 0.9300 . ?
C28 C29 1.386(7) . ?
C29 C30 1.510(6) . ?
C29 C31 1.364(7) . ?
C30 O17 1.246(6) . ?
C30 O18 1.254(6) . ?
C31 H31 0.9300 . ?
C31 C32 1.391(6) . ?
C32 C33 1.509(6) . ?
C32 C34 1.392(7) . ?
C33 O19 1.229(6) . ?
C33 O20 1.271(7) . ?
C34 H34 0.9300 . ?
C35 H35 0.9300 . ?
C35 N1 1.292(10) . ?
C35 O21 1.240(10) . ?
C36 H36A 0.9600 . ?
C36 H36B 0.9600 . ?
C36 H36C 0.9600 . ?
C36 N1 1.376(18) . ?
C37 H37A 0.9600 . ?
C37 H37B 0.9600 . ?
C37 H37C 0.9600 . ?
C37 N1 1.493(15) . ?
O1 Zn1 1.963(4) 1_654 ?
O2 Zn4 2.052(4) 1_765 ?
O3 Zn2 1.972(4) 1_554 ?
O4 Zn4 2.138(4) 1_665 ?
O7 Zn3 1.890(4) . ?
O9 Zn2 1.966(4) . ?
O10 Zn1 1.882(4) . ?
O10 Zn2 1.944(4) . ?
O11 Zn1 1.963(3) . ?
O11 Zn3 1.975(3) 1_566 ?
O11 Zn4 2.131(3) 1_666 ?
O12 Zn2 1.984(4) . ?
O14 Zn3 2.003(4) 1_556 ?
O15 Zn1 1.981(4) 1_545 ?
O17 Zn4 2.014(3) . ?
O19 Zn4 2.262(4) 1_655 ?
O20 Zn3 1.978(4) . ?
O21 Zn4 2.076(4) . ?

loop_
_geom_torsion_atom_site_label_1
_geom_torsion_atom_site_label_2
_geom_torsion_atom_site_label_3
_geom_torsion_atom_site_label_4
_geom_torsion
_geom_torsion_site_symmetry_1
_geom_torsion_site_symmetry_2
_geom_torsion_site_symmetry_3
_geom_torsion_site_symmetry_4
_geom_torsion_publ_flag
C1 C2 C3 C4 176.5(5) . . . . ?
C1 C2 C8 C6 -174.7(5) . . . . ?
C2 C1 O1 Zn1 177.7(4) . . . 1_654 ?
C2 C1 O2 Zn4 -145.1(5) . . . 1_765 ?
C2 C3 C4 C5 -1.7(8) . . . . ?
C2 C3 C4 C9 179.5(5) . . . . ?
C3 C2 C8 C6 2.3(8) . . . . ?
C3 C4 C5 C6 2.2(8) . . . . ?
C3 C4 C9 C10 -155.4(5) . . . . ?
C3 C4 C9 O5 24.6(8) . . . . ?
C4 C5 C6 C7 179.1(5) . . . . ?
C4 C5 C6 C8 -0.5(7) . . . . ?
C4 C9 C10 C11 -142.8(5) . . . . ?
C4 C9 C10 C17 42.9(8) . . . . ?
C5 C4 C9 C10 25.8(8) . . . . ?
C5 C4 C9 O5 -154.2(6) . . . . ?
C5 C6 C7 O3 -154.3(5) . . . . ?
C5 C6 C7 O4 26.1(7) . . . . ?
C5 C6 C8 C2 -1.7(8) . . . . ?
C6 C7 O3 Zn2 166.4(3) . . . 1_554 ?
C6 C7 O4 Zn4 64.4(7) . . . 1_665 ?
C7 C6 C8 C2 178.7(5) . . . . ?
C8 C2 C3 C4 -0.6(8) . . . . ?
C8 C6 C7 O3 25.3(7) . . . . ?
C8 C6 C7 O4 -154.3(5) . . . . ?
C9 C4 C5 C6 -179.0(5) . . . . ?
C9 C10 C11 C12 -174.1(5) . . . . ?
C9 C10 C17 C15 174.6(5) . . . . ?
C10 C11 C12 C13 179.4(6) . . . . ?
C10 C11 C12 C14 -0.9(9) . . . . ?
C11 C10 C17 C15 0.4(8) . . . . ?
C11 C12 C13 O8 21.8(10) . . . . ?
C11 C12 C13 O9 -160.5(6) . . . . ?
C11 C12 C14 C15 0.8(9) . . . . ?
C12 C13 O9 Zn2 -175.7(4) . . . . ?
C12 C14 C15 C16 -179.5(6) . . . . ?
C12 C14 C15 C17 -0.1(9) . . . . ?
C13 C12 C14 C15 -179.5(6) . . . . ?
C14 C12 C13 O8 -157.9(7) . . . . ?
C14 C12 C13 O9 19.8(9) . . . . ?
C14 C15 C16 O6 -168.1(6) . . . . ?
C14 C15 C16 O7 14.2(8) . . . . ?
C14 C15 C17 C10 -0.5(8) . . . . ?
C15 C16 O7 Zn3 172.7(4) . . . . ?
C16 C15 C17 C10 178.9(5) . . . . ?
C16 O7 Zn3 O11 76.0(5) . . . 1_544 ?
C16 O7 Zn3 O14 -53.5(5) . . . 1_554 ?
C16 O7 Zn3 O20 -165.2(4) . . . . ?
C17 C10 C11 C12 0.3(9) . . . . ?
C17 C15 C16 O6 12.5(9) . . . . ?
C17 C15 C16 O7 -165.1(5) . . . . ?
C18 C19 C20 C21 179.2(6) . . . . ?
C18 C19 C25 C24 179.8(6) . . . . ?
C19 C18 O12 Zn2 176.8(5) . . . . ?
C19 C20 C21 C22 -178.7(5) . . . . ?
C19 C20 C21 C23 1.5(8) . . . . ?
C20 C19 C25 C24 0.0(9) . . . . ?
C20 C21 C22 O14 16.3(7) . . . . ?
C20 C21 C22 O15 -164.8(5) . . . . ?
C20 C21 C23 C24 -1.0(8) . . . . ?
C21 C22 O14 Zn3 169.8(3) . . . 1_556 ?
C21 C22 O15 Zn1 161.5(4) . . . 1_545 ?
C21 C23 C24 C25 0.0(8) . . . . ?
C21 C23 C24 C26 -176.5(5) . . . . ?
C22 C21 C23 C24 179.2(5) . . . . ?
C23 C21 C22 O14 -163.9(5) . . . . ?
C23 C21 C22 O15 15.0(7) . . . . ?
C23 C24 C25 C19 0.5(9) . . . . ?
C23 C24 C26 C27 -147.1(6) . . . . ?
C23 C24 C26 O16 35.2(9) . . . . ?
C24 C26 C27 C28 -157.8(5) . . . . ?
C24 C26 C27 C34 26.9(8) . . . . ?
C25 C19 C20 C21 -1.0(9) . . . . ?
C25 C24 C26 C27 36.4(8) . . . . ?
C25 C24 C26 O16 -141.3(6) . . . . ?
C26 C24 C25 C19 177.0(5) . . . . ?
C26 C27 C28 C29 179.4(5) . . . . ?
C26 C27 C34 C32 -178.3(5) . . . . ?
C27 C28 C29 C30 176.6(5) . . . . ?
C27 C28 C29 C31 -0.4(9) . . . . ?
C28 C27 C34 C32 6.3(8) . . . . ?
C28 C29 C30 O17 -0.6(7) . . . . ?
C28 C29 C30 O18 -177.2(5) . . . . ?
C28 C29 C31 C32 4.6(8) . . . . ?
C29 C30 O17 Zn4 -158.6(3) . . . . ?
C29 C31 C32 C33 174.1(5) . . . . ?
C29 C31 C32 C34 -3.2(8) . . . . ?
C30 C29 C31 C32 -172.3(5) . . . . ?
C31 C29 C30 O17 176.4(5) . . . . ?
C31 C29 C30 O18 -0.3(8) . . . . ?
C31 C32 C33 O19 -157.7(5) . . . . ?
C31 C32 C33 O20 22.8(7) . . . . ?
C31 C32 C34 C27 -2.3(8) . . . . ?
C32 C33 O19 Zn4 111.1(5) . . . 1_655 ?
C32 C33 O20 Zn3 176.4(3) . . . . ?
C33 C32 C34 C27 -179.7(5) . . . . ?
C34 C27 C28 C29 -5.0(8) . . . . ?
C34 C32 C33 O19 19.6(8) . . . . ?
C34 C32 C33 O20 -159.9(5) . . . . ?
N1 C35 O21 Zn4 161.7(7) . . . . ?
O1 C1 C2 C3 -171.3(5) . . . . ?
O1 C1 C2 C8 5.7(8) . . . . ?
O1 C1 O2 Zn4 34.0(11) . . . 1_765 ?
O2 C1 C2 C3 7.9(8) . . . . ?
O2 C1 C2 C8 -175.1(5) . . . . ?
O2 C1 O1 Zn1 -1.4(8) . . . 1_654 ?
O3 C7 O4 Zn4 -115.1(6) . . . 1_665 ?
O4 C7 O3 Zn2 -14.1(7) . . . 1_554 ?
O5 C9 C10 C11 37.2(8) . . . . ?
O5 C9 C10 C17 -137.1(6) . . . . ?
O6 C16 O7 Zn3 -5.0(9) . . . . ?
O8 C13 O9 Zn2 1.9(10) . . . . ?
O12 C18 C19 C20 7.3(10) . . . . ?
O12 C18 C19 C25 -172.5(6) . . . . ?
O13 C18 C19 C20 -175.8(7) . . . . ?
O13 C18 C19 C25 4.4(10) . . . . ?
O13 C18 O12 Zn2 0.0(9) . . . . ?
O14 C22 O15 Zn1 -19.7(8) . . . 1_545 ?
O15 C22 O14 Zn3 -9.1(8) . . . 1_556 ?
O16 C26 C27 C28 20.0(9) . . . . ?
O16 C26 C27 C34 -155.4(6) . . . . ?
O18 C30 O17 Zn4 17.9(8) . . . . ?
O19 C33 O20 Zn3 -3.0(7) . . . . ?
O20 C33 O19 Zn4 -69.5(7) . . . 1_655 ?
O21 C35 N1 C36 -1.9(17) . . . . ?
O21 C35 N1 C37 175.2(12) . . . . ?
Zn2 O10 Zn1 O1 -87.9(3) . . . 1_456 ?
Zn2 O10 Zn1 O11 48.9(4) . . . . ?
Zn2 O10 Zn1 O15 164.0(3) . . . 1_565 ?

loop_
_platon_squeeze_void_nr
_platon_squeeze_void_average_x
_platon_squeeze_void_average_y
_platon_squeeze_void_average_z
_platon_squeeze_void_volume
_platon_squeeze_void_count_electrons
_platon_squeeze_void_content
1 0.104 0.138 0.872 563 141 ' '

loop_
_twin_individual_id
_twin_individual_mass_fraction_refined
1 0.64(3)
2 0.36(3)
